data_7201407
loop_
_publ_author_name
'Zhang, Bin'
'Zhang, Yan'
'Liu, Fen'
'Guo, Yanjun'

_publ_section_title
;
 Synthesis, crystal structure, and characterization of charge-transfer
 salt: (BEDT-TTF)5[Fe(C2O4)3]&#x00B7;(H2O)2&#x00B7;CH2Cl2 (BEDT-TTF =
 bis(ethylenedithio)tetrathiafulvalene)
;
_journal_issue 11
_journal_name_full CrystEngComm
_journal_page_first 2523
_journal_paper_doi 10.1039/b910483f
_journal_volume 11
_journal_year 2009
_chemical_formula_sum 'C57 H46 Cl2 Fe O14 S40'
_chemical_formula_weight 2364.09
_chemical_name_systematic
;
?
;
_space_group_IT_number 2
_symmetry_cell_setting triclinic
_symmetry_space_group_name_Hall '-P 1'
_symmetry_space_group_name_H-M 'P -1'
_atom_sites_solution_hydrogens geom
_atom_sites_solution_primary direct
_atom_sites_solution_secondary difmap
_audit_creation_method SHELXL-97
_cell_angle_alpha 89.1256(4)
_cell_angle_beta 85.2348(5)
_cell_angle_gamma 70.0039(6)
_cell_formula_units_Z 2
_cell_length_a 11.01970(10)
_cell_length_b 11.5010(2)
_cell_length_c 35.2773(5)
_cell_measurement_reflns_used 39118
_cell_measurement_temperature 180(2)
_cell_measurement_theta_max 26.022
_cell_measurement_theta_min 3.395
_cell_volume 4186.50(10)
_computing_cell_refinement 'HKL Scalepack (Otwinowski & Minor, 1997)'
_computing_data_collection 'KappaCCD (Nonius B. V., 1998)'
_computing_data_reduction 'HKL Denzo (Otwinowski & Minor, 1997) & maXus (Mackay et al., 1998)'
_computing_molecular_graphics 'Bruker SHELXTL V5.1 (Sheldrick, 1998)'
_computing_publication_material 'SHELXL-97 (Sheldrick, 1997)'
_computing_structure_refinement 'SHELXL-97 (Sheldrick, 1997)'
_computing_structure_solution 'SHELXS-97 (Sheldrick, 1997)'
_diffrn_ambient_temperature 180(2)
_diffrn_measured_fraction_theta_full 0.954
_diffrn_measured_fraction_theta_max 0.954
_diffrn_measurement_device_type 'Nonius Kappa CCD'
_diffrn_radiation_monochromator graphite
_diffrn_radiation_source 'fine-focus sealed tube'
_diffrn_radiation_type MoK\a
_diffrn_radiation_wavelength 0.71073
_diffrn_reflns_av_R_equivalents 0.0663
_diffrn_reflns_av_sigmaI/netI 0.0907
_diffrn_reflns_limit_h_max 13
_diffrn_reflns_limit_h_min -13
_diffrn_reflns_limit_k_max 14
_diffrn_reflns_limit_k_min -14
_diffrn_reflns_limit_l_max 43
_diffrn_reflns_limit_l_min -43
_diffrn_reflns_number 44815
_diffrn_reflns_theta_full 26.01
_diffrn_reflns_theta_max 26.01
_diffrn_reflns_theta_min 3.43
_exptl_absorpt_coefficient_mu 1.303
_exptl_absorpt_correction_T_max 0.947
_exptl_absorpt_correction_T_min 0.799
_exptl_absorpt_correction_type multi-scan
_exptl_absorpt_process_details
;
multi-scan from symmetry-related measurements
Sortav (Blessing 1995)
;
_exptl_crystal_colour black
_exptl_crystal_density_diffrn 1.875
_exptl_crystal_density_method 'not measured'
_exptl_crystal_description plate
_exptl_crystal_F_000 2400
_exptl_crystal_size_max 0.25
_exptl_crystal_size_mid 0.25
_exptl_crystal_size_min 0.05
_refine_diff_density_max 0.725
_refine_diff_density_min -0.864
_refine_diff_density_rms 0.098
_refine_ls_extinction_coef 0.00002(6)
_refine_ls_extinction_expression Fc^*^=kFc[1+0.001xFc^2^\l^3^/sin(2\q)]^-1/4^
_refine_ls_extinction_method SHELXL
_refine_ls_goodness_of_fit_ref 0.936
_refine_ls_hydrogen_treatment constr
_refine_ls_matrix_type full
_refine_ls_number_parameters 1047
_refine_ls_number_reflns 15717
_refine_ls_number_restraints 6
_refine_ls_restrained_S_all 0.942
_refine_ls_R_factor_all 0.0869
_refine_ls_R_factor_gt 0.0414
_refine_ls_shift/su_max 0.001
_refine_ls_shift/su_mean 0.000
_refine_ls_structure_factor_coef Fsqd
_refine_ls_weighting_details 'calc w=1/[\s^2^(Fo^2^)+(0.0436P)^2^+0.0000P] where P=(Fo^2^+2Fc^2^)/3'
_refine_ls_weighting_scheme calc
_refine_ls_wR_factor_gt 0.0898
_refine_ls_wR_factor_ref 0.0987
_reflns_number_gt 9569
_reflns_number_total 15717
_reflns_threshold_expression >2sigma(I)
_cod_data_source_file b910483f.txt
_cod_data_source_block ET5FeOx3-180K
_cod_database_code 7201407

loop_
_symmetry_equiv_pos_as_xyz
'x, y, z'
'-x, -y, -z'

loop_
_atom_site_label
_atom_site_type_symbol
_atom_site_fract_x
_atom_site_fract_y
_atom_site_fract_z
_atom_site_U_iso_or_equiv
_atom_site_adp_type
_atom_site_occupancy
_atom_site_symmetry_multiplicity
_atom_site_calc_flag
_atom_site_refinement_flags
_atom_site_disorder_assembly
_atom_site_disorder_group
Fe1 Fe 0.84963(5) 0.01850(5) 0.247695(16) 0.02651(15) Uani 1 1 d . . .
O1 O 0.9715(2) 0.0985(2) 0.22262(7) 0.0308(7) Uani 1 1 d . . .
O2 O 0.8064(3) 0.1642(2) 0.28248(8) 0.0351(7) Uani 1 1 d . . .
O3 O 1.0289(3) 0.2652(3) 0.22722(9) 0.0617(10) Uani 1 1 d . . .
O4 O 0.8618(4) 0.3292(3) 0.29258(9) 0.0718(12) Uani 1 1 d . . .
O5 O 0.9399(3) -0.1331(2) 0.21510(7) 0.0301(7) Uani 1 1 d . . .
O6 O 0.9712(3) -0.0851(2) 0.28436(7) 0.0312(7) Uani 1 1 d . . .
O7 O 1.0946(3) -0.3174(3) 0.21554(9) 0.0545(9) Uani 1 1 d . . .
O8 O 1.1319(3) -0.2648(3) 0.28889(9) 0.0461(8) Uani 1 1 d . . .
O9 O 0.7197(3) 0.0958(2) 0.20979(7) 0.0326(7) Uani 1 1 d . . .
O10 O 0.7057(3) -0.0376(2) 0.26916(8) 0.0341(7) Uani 1 1 d . . .
O11 O 0.5130(3) 0.1304(3) 0.19974(8) 0.0455(8) Uani 1 1 d . . .
O12 O 0.5206(3) -0.0530(3) 0.25316(9) 0.0612(10) Uani 1 1 d . . .
S1 S 0.77422(10) 0.23076(9) 0.48563(3) 0.0304(3) Uani 1 1 d . . .
S2 S 0.83365(11) -0.03747(9) 0.48994(3) 0.0313(3) Uani 1 1 d . . .
S3 S 0.67609(10) 0.25667(9) 0.57583(3) 0.0286(3) Uani 1 1 d . . .
S4 S 0.73085(10) -0.01057(9) 0.57803(3) 0.0280(3) Uani 1 1 d . . .
S5 S 0.90193(10) 0.22809(9) 0.40957(3) 0.0307(3) Uani 1 1 d . . .
S6 S 0.96655(11) -0.08826(9) 0.41192(3) 0.0334(3) Uani 1 1 d . . .
S7 S 0.60857(10) 0.30150(9) 0.65759(3) 0.0283(3) Uani 1 1 d . . .
S8 S 0.67081(10) -0.01595(9) 0.66188(3) 0.0276(3) Uani 1 1 d . . .
S9 S 0.40203(10) 0.42162(9) 0.47089(3) 0.0291(3) Uani 1 1 d . . .
S10 S 0.45393(10) 0.15436(9) 0.47479(3) 0.0282(3) Uani 1 1 d . . .
S11 S 0.29775(11) 0.44872(9) 0.56041(3) 0.0304(3) Uani 1 1 d . . .
S12 S 0.35737(10) 0.18135(9) 0.56368(3) 0.0284(3) Uani 1 1 d . . .
S13 S 0.49174(10) 0.42006(9) 0.38989(3) 0.0303(3) Uani 1 1 d . . .
S14 S 0.54246(10) 0.10105(9) 0.39435(3) 0.0292(3) Uani 1 1 d . . .
S15 S 0.22037(10) 0.49708(9) 0.64195(3) 0.0280(3) Uani 1 1 d . . .
S16 S 0.29659(11) 0.17365(9) 0.64634(3) 0.0344(3) Uani 1 1 d . . .
S17 S 0.01585(10) 0.61816(9) 0.45249(3) 0.0300(3) Uani 1 1 d . . .
S18 S 0.08955(10) 0.35016(9) 0.45903(3) 0.0293(3) Uani 1 1 d . . .
S19 S 0.10196(10) 0.61628(9) 0.37125(3) 0.0294(3) Uani 1 1 d . . .
S20 S 0.18737(10) 0.29319(9) 0.37930(3) 0.0300(3) Uani 1 1 d . . .
S21 S 0.01470(10) 0.61887(8) 0.04601(3) 0.0246(2) Uani 1 1 d . . .
S22 S 0.08286(10) 0.34956(8) 0.03876(3) 0.0251(2) Uani 1 1 d . . .
S23 S 0.07545(10) 0.61495(9) 0.12659(3) 0.0256(2) Uani 1 1 d . . .
S24 S 0.15379(10) 0.29357(9) 0.11692(3) 0.0286(3) Uani 1 1 d . . .
S25 S 0.26033(10) 0.47851(9) -0.08044(3) 0.0273(2) Uani 1 1 d . . .
S26 S 0.34571(10) 0.21005(9) -0.08937(3) 0.0280(3) Uani 1 1 d . . .
S27 S 0.36182(10) 0.44964(9) 0.00308(3) 0.0278(3) Uani 1 1 d . . .
S28 S 0.43492(10) 0.17992(9) -0.00319(3) 0.0272(2) Uani 1 1 d . . .
S29 S 0.20224(11) 0.53424(9) -0.15986(3) 0.0329(3) Uani 1 1 d . . .
S30 S 0.29437(12) 0.20981(10) -0.16954(3) 0.0415(3) Uani 1 1 d . . .
S31 S 0.45770(10) 0.45260(9) 0.07750(3) 0.0295(3) Uani 1 1 d . . .
S32 S 0.53716(10) 0.12866(9) 0.07209(3) 0.0300(3) Uani 1 1 d . . .
S33 S 0.74004(11) 0.22627(9) -0.06737(3) 0.0305(3) Uani 1 1 d . . .
S34 S 0.73548(10) -0.02629(9) -0.06634(3) 0.0264(2) Uani 1 1 d . . .
S35 S 0.83344(10) 0.19659(9) 0.01664(3) 0.0294(3) Uani 1 1 d . . .
S36 S 0.83368(10) -0.05748(9) 0.01908(3) 0.0251(2) Uani 1 1 d . . .
S37 S 0.63481(12) 0.28432(10) -0.14266(3) 0.0411(3) Uani 1 1 d . . .
S38 S 0.62918(11) -0.00744(9) -0.14277(3) 0.0313(3) Uani 1 1 d . . .
S39 S 0.91586(10) 0.19944(9) 0.09330(3) 0.0265(2) Uani 1 1 d . . .
S40 S 0.89527(11) -0.09783(9) 0.09863(3) 0.0365(3) Uani 1 1 d . . .
C1 C 0.7748(4) 0.1052(3) 0.51364(11) 0.0254(9) Uani 1 1 d . . .
C2 C 0.7319(4) 0.1166(3) 0.55121(11) 0.0234(9) Uani 1 1 d . . .
C3 C 0.8620(3) 0.1421(3) 0.44632(10) 0.0213(9) Uani 1 1 d . . .
C4 C 0.8887(4) 0.0185(3) 0.44837(10) 0.0245(9) Uani 1 1 d . . .
C5 C 0.6550(4) 0.1944(3) 0.62040(10) 0.0225(9) Uani 1 1 d . . .
C6 C 0.6801(3) 0.0704(3) 0.62148(10) 0.0233(9) Uani 1 1 d . . .
C7 C 0.9594(4) 0.1196(3) 0.36975(11) 0.0305(10) Uani 1 1 d . . .
H7A H 0.9322 0.1648 0.3461 0.037 Uiso 1 1 calc R . .
H7B H 1.0554 0.0878 0.3679 0.037 Uiso 1 1 calc R . .
C8 C 0.9120(4) 0.0100(3) 0.37201(10) 0.0290(10) Uani 1 1 d . . .
H8A H 0.9427 -0.0397 0.3482 0.035 Uiso 1 1 calc R . .
H8B H 0.8161 0.0411 0.3739 0.035 Uiso 1 1 calc R . .
C9 C 0.6123(4) 0.2067(3) 0.69930(11) 0.0300(10) Uani 1 1 d . . .
H9A H 0.6304 0.2492 0.7212 0.036 Uiso 1 1 calc R . .
H9B H 0.5254 0.2002 0.7050 0.036 Uiso 1 1 calc R . .
C10 C 0.7102(4) 0.0787(3) 0.69580(10) 0.0265(10) Uani 1 1 d . . .
H10A H 0.7153 0.0390 0.7210 0.032 Uiso 1 1 calc R . .
H10B H 0.7965 0.0840 0.6878 0.032 Uiso 1 1 calc R . .
C11 C 0.3965(4) 0.2969(3) 0.49862(11) 0.0230(9) Uani 1 1 d . . .
C12 C 0.3538(4) 0.3082(3) 0.53620(11) 0.0227(9) Uani 1 1 d . . .
C13 C 0.4631(3) 0.3364(3) 0.42880(10) 0.0212(9) Uani 1 1 d . . .
C14 C 0.4855(3) 0.2132(3) 0.43052(10) 0.0221(9) Uani 1 1 d . . .
C15 C 0.2755(4) 0.3876(3) 0.60496(10) 0.0241(9) Uani 1 1 d . . .
C16 C 0.3042(4) 0.2633(3) 0.60642(10) 0.0247(9) Uani 1 1 d . . .
C17 C 0.6038(4) 0.2959(3) 0.36064(11) 0.0299(10) Uani 1 1 d . . .
H17A H 0.6252 0.3299 0.3361 0.036 Uiso 1 1 calc R . .
H17B H 0.6850 0.2604 0.3734 0.036 Uiso 1 1 calc R . .
C18 C 0.5511(4) 0.1935(3) 0.35303(11) 0.0272(10) Uani 1 1 d . . .
H18A H 0.6071 0.1390 0.3324 0.033 Uiso 1 1 calc R . .
H18B H 0.4633 0.2307 0.3442 0.033 Uiso 1 1 calc R . .
C19 C 0.2467(4) 0.3988(3) 0.68303(11) 0.0284(10) Uani 1 1 d . . .
H19A H 0.3405 0.3676 0.6866 0.034 Uiso 1 1 calc R . .
H19B H 0.2014 0.4493 0.7058 0.034 Uiso 1 1 calc R . .
C20 C 0.2010(4) 0.2899(3) 0.68066(11) 0.0266(10) Uani 1 1 d . . .
H20A H 0.1100 0.3201 0.6740 0.032 Uiso 1 1 calc R . .
H20B H 0.2028 0.2515 0.7060 0.032 Uiso 1 1 calc R . .
C21 C 0.0242(4) 0.4924(3) 0.48114(10) 0.0258(10) Uani 1 1 d . . .
C22 C 0.0852(3) 0.5311(3) 0.41101(10) 0.0225(9) Uani 1 1 d . . .
C23 C 0.1186(3) 0.4063(3) 0.41465(10) 0.0230(9) Uani 1 1 d . . .
C24 C 0.1900(4) 0.4965(3) 0.33699(11) 0.0274(10) Uani 1 1 d . . .
H24A H 0.1817 0.5326 0.3113 0.033 Uiso 1 1 calc R . .
H24B H 0.2830 0.4684 0.3416 0.033 Uiso 1 1 calc R . .
C25 C 0.1473(4) 0.3851(3) 0.33731(11) 0.0285(10) Uani 1 1 d . . .
H25A H 0.1889 0.3329 0.3146 0.034 Uiso 1 1 calc R . .
H25B H 0.0523 0.4132 0.3357 0.034 Uiso 1 1 calc R . .
C26 C 0.0202(3) 0.4939(3) 0.01784(10) 0.0203(9) Uani 1 1 d . . .
C27 C 0.0659(3) 0.5317(3) 0.08644(10) 0.0212(9) Uani 1 1 d . . .
C28 C 0.0970(3) 0.4077(3) 0.08346(10) 0.0211(9) Uani 1 1 d . . .
C29 C 0.1934(3) 0.4944(3) 0.15018(11) 0.0246(9) Uani 1 1 d . . .
H29A H 0.2764 0.4687 0.1340 0.030 Uiso 1 1 calc R . .
H29B H 0.2082 0.5281 0.1744 0.030 Uiso 1 1 calc R . .
C30 C 0.1556(4) 0.3814(3) 0.15878(10) 0.0254(9) Uani 1 1 d . . .
H30A H 0.0684 0.4081 0.1726 0.031 Uiso 1 1 calc R . .
H30B H 0.2172 0.3268 0.1758 0.031 Uiso 1 1 calc R . .
C31 C 0.3323(3) 0.3351(3) -0.06067(11) 0.0224(9) Uani 1 1 d . . .
C32 C 0.3727(3) 0.3219(3) -0.02491(11) 0.0217(9) Uani 1 1 d . . .
C33 C 0.2543(3) 0.4215(3) -0.12551(11) 0.0237(9) Uani 1 1 d . . .
C34 C 0.2917(4) 0.2975(3) -0.12968(11) 0.0255(9) Uani 1 1 d . . .
C35 C 0.4342(3) 0.3640(3) 0.04129(10) 0.0214(9) Uani 1 1 d . . .
C36 C 0.4661(3) 0.2400(3) 0.03848(10) 0.0232(9) Uani 1 1 d . . .
C37 C 0.2476(4) 0.4413(4) -0.20268(12) 0.0411(12) Uani 1 1 d . . .
H37A H 0.2073 0.4927 -0.2241 0.049 Uiso 1 1 calc R . .
H37B H 0.3428 0.4152 -0.2082 0.049 Uiso 1 1 calc R . .
C38 C 0.2092(4) 0.3291(4) -0.20080(12) 0.0451(12) Uani 1 1 d . . .
H38A H 0.2218 0.2932 -0.2268 0.054 Uiso 1 1 calc R . .
H38B H 0.1154 0.3551 -0.1927 0.054 Uiso 1 1 calc R . .
C39 C 0.5579(4) 0.3352(3) 0.10700(11) 0.0324(10) Uani 1 1 d . . .
H39A H 0.6475 0.3046 0.0948 0.039 Uiso 1 1 calc R . .
H39B H 0.5602 0.3729 0.1319 0.039 Uiso 1 1 calc R . .
C40 C 0.5105(4) 0.2257(3) 0.11377(11) 0.0310(10) Uani 1 1 d . . .
H40A H 0.4167 0.2573 0.1219 0.037 Uiso 1 1 calc R . .
H40B H 0.5561 0.1752 0.1346 0.037 Uiso 1 1 calc R . .
C41 C 0.7634(3) 0.0915(3) -0.04247(10) 0.0208(9) Uani 1 1 d . . .
C42 C 0.8036(3) 0.0786(3) -0.00642(10) 0.0223(9) Uani 1 1 d . . .
C43 C 0.6814(4) 0.1782(3) -0.10671(11) 0.0256(9) Uani 1 1 d . . .
C44 C 0.6809(4) 0.0605(3) -0.10643(10) 0.0250(9) Uani 1 1 d . . .
C45 C 0.8739(3) 0.1174(3) 0.05877(10) 0.0202(9) Uani 1 1 d . . .
C46 C 0.8716(3) 0.0004(3) 0.06017(10) 0.0213(9) Uani 1 1 d . . .
C47 C 0.6529(7) 0.1931(5) -0.18405(13) 0.090(2) Uani 1 1 d . . .
H47A H 0.5692 0.2240 -0.1957 0.108 Uiso 1 1 calc R . .
H47B H 0.7172 0.2123 -0.2020 0.108 Uiso 1 1 calc R . .
C48 C 0.6903(4) 0.0597(4) -0.18325(12) 0.0438(12) Uani 1 1 d . . .
H48A H 0.7861 0.0248 -0.1849 0.053 Uiso 1 1 calc R . .
H48B H 0.6622 0.0323 -0.2064 0.053 Uiso 1 1 calc R . .
C49 C 0.9034(4) 0.1118(3) 0.13513(11) 0.0339(11) Uani 1 1 d . . .
H49A H 0.9430 0.1398 0.1557 0.041 Uiso 1 1 calc R . .
H49B H 0.8105 0.1307 0.1433 0.041 Uiso 1 1 calc R . .
C50 C 0.9658(4) -0.0253(4) 0.13049(11) 0.0387(11) Uani 1 1 d . . .
H50A H 0.9634 -0.0631 0.1558 0.046 Uiso 1 1 calc R . .
H50B H 1.0581 -0.0438 0.1215 0.046 Uiso 1 1 calc R . .
C51 C 0.9644(4) 0.1998(4) 0.23816(12) 0.0359(11) Uani 1 1 d . . .
C52 C 0.8704(4) 0.2376(4) 0.27402(12) 0.0390(12) Uani 1 1 d . . .
C53 C 1.0280(4) -0.2191(4) 0.23075(12) 0.0323(10) Uani 1 1 d . . .
C54 C 1.0480(4) -0.1907(4) 0.27168(11) 0.0278(10) Uani 1 1 d . . .
C55 C 0.6103(4) 0.0807(4) 0.21642(12) 0.0304(10) Uani 1 1 d . . .
C56 C 0.6077(4) -0.0114(4) 0.24876(12) 0.0339(11) Uani 1 1 d . . .
C57 C 0.3822(6) 0.4667(7) 0.24415(17) 0.052(2) Uani 0.716(8) 1 d PD A 1
H57A H 0.3596 0.3905 0.2467 0.062 Uiso 0.716(8) 1 calc PR A 1
H57B H 0.3027 0.5397 0.2495 0.062 Uiso 0.716(8) 1 calc PR A 1
C58 C 0.518(2) 0.3768(14) 0.2366(4) 0.076(8) Uani 0.284(8) 1 d PD A 2
H58A H 0.4919 0.3033 0.2335 0.092 Uiso 0.284(8) 1 calc PR A 2
H58B H 0.6129 0.3487 0.2309 0.092 Uiso 0.284(8) 1 calc PR A 2
Cl1 Cl 0.45345(15) 0.47447(16) 0.20146(4) 0.0871(5) Uani 1 1 d D . .
Cl2 Cl 0.5122(5) 0.4646(4) 0.27708(11) 0.0957(15) Uani 0.716(8) 1 d PD A 1
Cl3 Cl 0.4919(10) 0.4117(18) 0.2794(3) 0.145(7) Uani 0.284(8) 1 d PD A 2
O13 O 0.2862(3) 0.2102(3) 0.25607(10) 0.0783(12) Uani 1 1 d . . .
O14 O 1.0165(3) -0.4990(3) 0.26018(10) 0.0703(11) Uani 1 1 d . . .

loop_
_atom_site_aniso_label
_atom_site_aniso_U_11
_atom_site_aniso_U_22
_atom_site_aniso_U_33
_atom_site_aniso_U_23
_atom_site_aniso_U_13
_atom_site_aniso_U_12
Fe1 0.0338(4) 0.0230(3) 0.0235(3) 0.0015(3) 0.0016(3) -0.0117(3)
O1 0.0378(18) 0.0291(16) 0.0273(16) -0.0018(13) 0.0048(13) -0.0155(14)
O2 0.0462(19) 0.0231(16) 0.0333(17) -0.0021(13) 0.0110(14) -0.0116(14)
O3 0.093(3) 0.055(2) 0.055(2) -0.0072(18) 0.023(2) -0.054(2)
O4 0.129(3) 0.037(2) 0.057(2) -0.0235(18) 0.028(2) -0.045(2)
O5 0.0390(18) 0.0268(16) 0.0257(16) -0.0027(13) -0.0058(14) -0.0120(14)
O6 0.0399(18) 0.0283(16) 0.0235(16) -0.0022(13) -0.0037(13) -0.0089(14)
O7 0.058(2) 0.044(2) 0.049(2) -0.0174(17) -0.0043(17) -0.0005(17)
O8 0.050(2) 0.0348(18) 0.059(2) 0.0101(16) -0.0286(18) -0.0166(16)
O9 0.0310(17) 0.0356(17) 0.0327(17) 0.0100(14) 0.0021(13) -0.0146(14)
O10 0.0342(18) 0.0360(17) 0.0339(18) 0.0156(14) 0.0000(14) -0.0155(14)
O11 0.041(2) 0.058(2) 0.043(2) 0.0177(17) -0.0134(16) -0.0225(17)
O12 0.061(2) 0.090(3) 0.054(2) 0.019(2) -0.0054(18) -0.053(2)
S1 0.0445(7) 0.0216(6) 0.0215(6) 0.0017(5) 0.0038(5) -0.0085(5)
S2 0.0481(7) 0.0229(6) 0.0226(6) 0.0004(5) 0.0032(5) -0.0134(5)
S3 0.0415(7) 0.0213(5) 0.0215(6) 0.0021(5) 0.0023(5) -0.0101(5)
S4 0.0420(7) 0.0232(6) 0.0202(6) 0.0008(5) 0.0011(5) -0.0137(5)
S5 0.0439(7) 0.0295(6) 0.0226(6) 0.0014(5) 0.0030(5) -0.0189(5)
S6 0.0463(7) 0.0248(6) 0.0258(6) -0.0036(5) 0.0030(5) -0.0094(5)
S7 0.0398(7) 0.0220(6) 0.0227(6) 0.0002(5) 0.0035(5) -0.0113(5)
S8 0.0420(7) 0.0250(6) 0.0203(6) 0.0024(5) -0.0003(5) -0.0179(5)
S9 0.0462(7) 0.0196(5) 0.0226(6) 0.0002(5) 0.0001(5) -0.0135(5)
S10 0.0439(7) 0.0191(5) 0.0210(6) 0.0017(4) 0.0008(5) -0.0107(5)
S11 0.0486(7) 0.0206(5) 0.0219(6) -0.0006(5) 0.0015(5) -0.0127(5)
S12 0.0451(7) 0.0190(5) 0.0210(6) 0.0002(4) -0.0008(5) -0.0111(5)
S13 0.0426(7) 0.0223(6) 0.0265(6) 0.0049(5) 0.0012(5) -0.0130(5)
S14 0.0418(7) 0.0208(5) 0.0229(6) -0.0014(5) 0.0060(5) -0.0101(5)
S15 0.0422(7) 0.0187(5) 0.0235(6) -0.0021(5) 0.0057(5) -0.0128(5)
S16 0.0587(8) 0.0198(6) 0.0233(6) -0.0008(5) 0.0072(5) -0.0140(5)
S17 0.0458(7) 0.0198(5) 0.0225(6) 0.0004(5) 0.0003(5) -0.0095(5)
S18 0.0446(7) 0.0190(5) 0.0229(6) 0.0000(5) -0.0008(5) -0.0097(5)
S19 0.0408(7) 0.0225(6) 0.0250(6) 0.0001(5) 0.0031(5) -0.0125(5)
S20 0.0403(7) 0.0204(5) 0.0270(6) -0.0029(5) 0.0062(5) -0.0093(5)
S21 0.0348(6) 0.0201(5) 0.0205(6) 0.0016(4) -0.0045(5) -0.0111(5)
S22 0.0373(6) 0.0188(5) 0.0195(6) 0.0008(4) -0.0050(5) -0.0094(5)
S23 0.0341(6) 0.0201(5) 0.0233(6) -0.0003(4) -0.0077(5) -0.0090(5)
S24 0.0429(7) 0.0212(6) 0.0256(6) 0.0046(5) -0.0152(5) -0.0135(5)
S25 0.0353(6) 0.0224(5) 0.0267(6) 0.0016(5) -0.0082(5) -0.0117(5)
S26 0.0360(6) 0.0228(6) 0.0268(6) 0.0006(5) -0.0074(5) -0.0110(5)
S27 0.0373(7) 0.0219(6) 0.0261(6) 0.0031(5) -0.0099(5) -0.0109(5)
S28 0.0341(6) 0.0208(5) 0.0273(6) 0.0014(5) -0.0060(5) -0.0093(5)
S29 0.0445(7) 0.0295(6) 0.0268(6) 0.0065(5) -0.0091(5) -0.0143(5)
S30 0.0647(9) 0.0304(6) 0.0282(7) -0.0039(5) -0.0136(6) -0.0121(6)
S31 0.0357(7) 0.0282(6) 0.0263(6) -0.0008(5) -0.0065(5) -0.0122(5)
S32 0.0321(6) 0.0262(6) 0.0303(6) 0.0060(5) -0.0072(5) -0.0075(5)
S33 0.0466(7) 0.0295(6) 0.0243(6) 0.0075(5) -0.0131(5) -0.0223(5)
S34 0.0358(6) 0.0216(5) 0.0223(6) 0.0018(5) -0.0075(5) -0.0094(5)
S35 0.0450(7) 0.0286(6) 0.0233(6) 0.0065(5) -0.0116(5) -0.0222(5)
S36 0.0327(6) 0.0208(5) 0.0225(6) 0.0004(4) -0.0059(5) -0.0091(5)
S37 0.0673(9) 0.0333(6) 0.0312(7) 0.0115(5) -0.0190(6) -0.0251(6)
S38 0.0463(7) 0.0298(6) 0.0241(6) 0.0034(5) -0.0126(5) -0.0188(5)
S39 0.0350(6) 0.0275(6) 0.0229(6) 0.0035(5) -0.0091(5) -0.0171(5)
S40 0.0578(8) 0.0283(6) 0.0299(6) 0.0109(5) -0.0191(6) -0.0198(6)
C1 0.034(2) 0.026(2) 0.020(2) 0.0064(18) -0.0051(18) -0.0139(19)
C2 0.027(2) 0.021(2) 0.023(2) 0.0044(18) -0.0037(18) -0.0093(18)
C3 0.025(2) 0.028(2) 0.013(2) 0.0012(18) -0.0016(17) -0.0125(18)
C4 0.032(2) 0.028(2) 0.016(2) -0.0015(18) 0.0005(18) -0.0128(19)
C5 0.027(2) 0.024(2) 0.019(2) 0.0020(18) -0.0021(17) -0.0122(18)
C6 0.024(2) 0.030(2) 0.019(2) 0.0047(18) -0.0045(17) -0.0137(19)
C7 0.035(3) 0.035(2) 0.022(2) -0.001(2) -0.0004(19) -0.013(2)
C8 0.039(3) 0.029(2) 0.020(2) -0.0040(19) -0.0007(19) -0.012(2)
C9 0.041(3) 0.030(2) 0.019(2) -0.0004(19) 0.0007(19) -0.014(2)
C10 0.037(3) 0.030(2) 0.019(2) 0.0021(18) -0.0068(19) -0.019(2)
C11 0.030(2) 0.019(2) 0.024(2) 0.0049(18) -0.0070(18) -0.0118(18)
C12 0.028(2) 0.019(2) 0.022(2) 0.0012(18) -0.0032(18) -0.0099(18)
C13 0.024(2) 0.020(2) 0.023(2) 0.0038(18) -0.0031(17) -0.0112(18)
C14 0.020(2) 0.025(2) 0.022(2) 0.0006(18) -0.0003(17) -0.0090(18)
C15 0.028(2) 0.023(2) 0.021(2) -0.0018(18) 0.0033(18) -0.0105(18)
C16 0.034(2) 0.025(2) 0.018(2) 0.0024(18) -0.0034(18) -0.0139(19)
C17 0.030(3) 0.033(2) 0.029(2) 0.001(2) 0.0022(19) -0.014(2)
C18 0.034(3) 0.023(2) 0.026(2) -0.0004(19) 0.0003(19) -0.0126(19)
C19 0.039(3) 0.025(2) 0.022(2) -0.0033(18) -0.0014(19) -0.012(2)
C20 0.028(2) 0.029(2) 0.021(2) 0.0004(19) 0.0042(18) -0.0088(19)
C21 0.034(2) 0.020(2) 0.025(2) 0.0006(19) -0.0061(19) -0.0097(19)
C22 0.023(2) 0.023(2) 0.023(2) -0.0039(18) -0.0016(17) -0.0094(18)
C23 0.024(2) 0.023(2) 0.023(2) -0.0052(18) 0.0005(18) -0.0099(18)
C24 0.033(3) 0.027(2) 0.022(2) 0.0014(19) -0.0008(19) -0.0107(19)
C25 0.032(2) 0.029(2) 0.023(2) -0.0019(19) -0.0020(19) -0.009(2)
C26 0.022(2) 0.019(2) 0.020(2) 0.0029(18) 0.0005(17) -0.0080(17)
C27 0.020(2) 0.023(2) 0.021(2) 0.0033(18) -0.0056(17) -0.0066(18)
C28 0.021(2) 0.026(2) 0.018(2) 0.0009(18) -0.0040(17) -0.0101(18)
C29 0.023(2) 0.028(2) 0.025(2) 0.0000(18) -0.0077(18) -0.0088(18)
C30 0.031(2) 0.028(2) 0.019(2) 0.0046(18) -0.0059(18) -0.0118(19)
C31 0.021(2) 0.022(2) 0.025(2) 0.0026(18) 0.0001(18) -0.0090(18)
C32 0.021(2) 0.021(2) 0.024(2) 0.0024(18) 0.0007(17) -0.0084(17)
C33 0.021(2) 0.027(2) 0.025(2) 0.0021(19) -0.0049(18) -0.0103(18)
C34 0.026(2) 0.029(2) 0.022(2) -0.0003(19) -0.0047(18) -0.0100(19)
C35 0.017(2) 0.026(2) 0.022(2) 0.0015(18) -0.0036(17) -0.0087(18)
C36 0.017(2) 0.029(2) 0.023(2) 0.0006(18) -0.0020(17) -0.0076(18)
C37 0.055(3) 0.040(3) 0.030(3) 0.002(2) -0.008(2) -0.017(2)
C38 0.063(3) 0.048(3) 0.030(3) 0.006(2) -0.014(2) -0.025(3)
C39 0.038(3) 0.036(3) 0.029(3) 0.011(2) -0.014(2) -0.019(2)
C40 0.039(3) 0.036(2) 0.024(2) 0.008(2) -0.010(2) -0.018(2)
C41 0.018(2) 0.022(2) 0.023(2) 0.0017(18) -0.0025(17) -0.0083(17)
C42 0.023(2) 0.022(2) 0.023(2) 0.0028(18) -0.0007(18) -0.0090(18)
C43 0.027(2) 0.031(2) 0.024(2) 0.0042(19) -0.0077(18) -0.0143(19)
C44 0.027(2) 0.031(2) 0.019(2) 0.0032(19) -0.0078(18) -0.0125(19)
C45 0.018(2) 0.026(2) 0.018(2) 0.0038(18) -0.0008(16) -0.0100(18)
C46 0.019(2) 0.025(2) 0.019(2) -0.0001(18) -0.0046(17) -0.0064(18)
C47 0.200(7) 0.062(4) 0.026(3) 0.000(3) 0.011(4) -0.073(4)
C48 0.047(3) 0.055(3) 0.027(3) 0.002(2) 0.004(2) -0.016(2)
C49 0.048(3) 0.032(3) 0.026(2) 0.005(2) -0.002(2) -0.020(2)
C50 0.058(3) 0.045(3) 0.021(2) 0.007(2) -0.013(2) -0.026(2)
C51 0.048(3) 0.032(3) 0.031(3) 0.007(2) -0.001(2) -0.018(2)
C52 0.060(3) 0.026(3) 0.031(3) -0.001(2) -0.001(2) -0.015(2)
C53 0.035(3) 0.029(3) 0.039(3) -0.007(2) -0.004(2) -0.018(2)
C54 0.035(3) 0.029(2) 0.027(2) 0.004(2) -0.005(2) -0.020(2)
C55 0.039(3) 0.028(2) 0.026(2) -0.001(2) 0.001(2) -0.014(2)
C56 0.041(3) 0.036(3) 0.029(3) 0.002(2) 0.006(2) -0.021(2)
C57 0.038(5) 0.076(6) 0.054(5) -0.012(4) 0.013(3) -0.039(4)
C58 0.11(2) 0.031(11) 0.085(17) -0.005(11) -0.046(14) -0.009(11)
Cl1 0.0848(11) 0.1288(14) 0.0522(10) 0.0215(9) -0.0231(8) -0.0392(10)
Cl2 0.158(4) 0.077(2) 0.044(2) -0.0010(15) -0.037(2) -0.0231(18)
Cl3 0.046(5) 0.262(15) 0.053(5) 0.074(8) 0.008(3) 0.035(7)
O13 0.068(3) 0.087(3) 0.072(3) -0.019(2) 0.002(2) -0.017(2)
O14 0.100(3) 0.068(2) 0.058(2) 0.000(2) -0.007(2) -0.048(2)

loop_
_atom_type_symbol
_atom_type_description
_atom_type_scat_dispersion_real
_atom_type_scat_dispersion_imag
_atom_type_scat_source
C C 0.0033 0.0016 'International Tables Vol C Tables 4.2.6.8 and 6.1.1.4'
H H 0.0000 0.0000 'International Tables Vol C Tables 4.2.6.8 and 6.1.1.4'
O O 0.0106 0.0060 'International Tables Vol C Tables 4.2.6.8 and 6.1.1.4'
S S 0.1246 0.1234 'International Tables Vol C Tables 4.2.6.8 and 6.1.1.4'
Cl Cl 0.1484 0.1585 'International Tables Vol C Tables 4.2.6.8 and 6.1.1.4'
Fe Fe 0.3463 0.8444 'International Tables Vol C Tables 4.2.6.8 and 6.1.1.4'

loop_
_geom_angle_atom_site_label_1
_geom_angle_atom_site_label_2
_geom_angle_atom_site_label_3
_geom_angle
_geom_angle_site_symmetry_1
_geom_angle_site_symmetry_3
_geom_angle_publ_flag
O2 Fe1 O10 95.56(11) . . ?
O2 Fe1 O6 89.85(11) . . ?
O10 Fe1 O6 91.98(11) . . ?
O2 Fe1 O5 165.33(11) . . ?
O10 Fe1 O5 95.58(11) . . ?
O6 Fe1 O5 80.26(11) . . ?
O2 Fe1 O9 97.82(11) . . ?
O10 Fe1 O9 81.01(11) . . ?
O6 Fe1 O9 170.05(11) . . ?
O5 Fe1 O9 93.32(11) . . ?
O2 Fe1 O1 81.35(11) . . ?
O10 Fe1 O1 170.58(11) . . ?
O6 Fe1 O1 96.89(11) . . ?
O5 Fe1 O1 89.06(11) . . ?
O9 Fe1 O1 90.55(11) . . ?
C51 O1 Fe1 114.2(3) . . ?
C52 O2 Fe1 114.6(3) . . ?
C53 O5 Fe1 115.2(2) . . ?
C54 O6 Fe1 115.9(2) . . ?
C55 O9 Fe1 115.1(3) . . ?
C56 O10 Fe1 114.8(2) . . ?
C1 S1 C3 95.27(18) . . ?
C4 S2 C1 95.18(18) . . ?
C2 S3 C5 95.85(17) . . ?
C2 S4 C6 95.76(18) . . ?
C3 S5 C7 104.27(18) . . ?
C4 S6 C8 98.40(17) . . ?
C5 S7 C9 103.27(17) . . ?
C6 S8 C10 98.07(18) . . ?
C11 S9 C13 96.01(17) . . ?
C11 S10 C14 95.64(17) . . ?
C12 S11 C15 95.75(17) . . ?
C12 S12 C16 95.86(17) . . ?
C13 S13 C17 99.79(18) . . ?
C14 S14 C18 102.02(17) . . ?
C15 S15 C19 101.24(17) . . ?
C16 S16 C20 101.50(18) . . ?
C21 S17 C22 95.69(17) . . ?
C21 S18 C23 95.65(18) . . ?
C22 S19 C24 101.90(17) . . ?
C23 S20 C25 100.44(18) . . ?
C26 S21 C27 95.59(16) . . ?
C26 S22 C28 95.58(17) . . ?
C27 S23 C29 99.29(17) . . ?
C28 S24 C30 102.96(17) . . ?
C31 S25 C33 95.63(18) . . ?
C31 S26 C34 95.62(18) . . ?
C35 S27 C32 95.61(17) . . ?
C32 S28 C36 95.34(18) . . ?
C33 S29 C37 101.05(19) . . ?
C34 S30 C38 100.58(19) . . ?
C35 S31 C39 101.70(18) . . ?
C36 S32 C40 100.38(18) . . ?
C41 S33 C43 95.43(18) . . ?
C41 S34 C44 95.53(17) . . ?
C42 S35 C45 96.01(17) . . ?
C42 S36 C46 95.64(17) . . ?
C43 S37 C47 104.6(2) . . ?
C44 S38 C48 99.4(2) . . ?
C45 S39 C49 101.56(18) . . ?
C46 S40 C50 102.52(18) . . ?
C2 C1 S1 122.9(3) . . ?
C2 C1 S2 122.2(3) . . ?
S1 C1 S2 114.8(2) . . ?
C1 C2 S4 121.6(3) . . ?
C1 C2 S3 123.3(3) . . ?
S4 C2 S3 115.0(2) . . ?
C4 C3 S5 129.2(3) . . ?
C4 C3 S1 116.7(3) . . ?
S5 C3 S1 114.0(2) . . ?
C3 C4 S2 117.1(3) . . ?
C3 C4 S6 125.4(3) . . ?
S2 C4 S6 117.4(2) . . ?
C6 C5 S7 129.0(3) . . ?
C6 C5 S3 116.6(3) . . ?
S7 C5 S3 114.3(2) . . ?
C5 C6 S8 126.3(3) . . ?
C5 C6 S4 116.5(3) . . ?
S8 C6 S4 117.1(2) . . ?
C8 C7 S5 115.1(3) . . ?
C8 C7 H7A 108.5 . . ?
S5 C7 H7A 108.5 . . ?
C8 C7 H7B 108.5 . . ?
S5 C7 H7B 108.5 . . ?
H7A C7 H7B 107.5 . . ?
C7 C8 S6 113.2(3) . . ?
C7 C8 H8A 108.9 . . ?
S6 C8 H8A 108.9 . . ?
C7 C8 H8B 108.9 . . ?
S6 C8 H8B 108.9 . . ?
H8A C8 H8B 107.8 . . ?
C10 C9 S7 114.9(3) . . ?
C10 C9 H9A 108.5 . . ?
S7 C9 H9A 108.5 . . ?
C10 C9 H9B 108.5 . . ?
S7 C9 H9B 108.5 . . ?
H9A C9 H9B 107.5 . . ?
C9 C10 S8 112.3(3) . . ?
C9 C10 H10A 109.2 . . ?
S8 C10 H10A 109.2 . . ?
C9 C10 H10B 109.2 . . ?
S8 C10 H10B 109.2 . . ?
H10A C10 H10B 107.9 . . ?
C12 C11 S9 123.1(3) . . ?
C12 C11 S10 122.2(3) . . ?
S9 C11 S10 114.6(2) . . ?
C11 C12 S11 122.9(3) . . ?
C11 C12 S12 122.1(3) . . ?
S11 C12 S12 115.0(2) . . ?
C14 C13 S13 127.7(3) . . ?
C14 C13 S9 116.6(3) . . ?
S13 C13 S9 115.6(2) . . ?
C13 C14 S14 129.2(3) . . ?
C13 C14 S10 117.0(3) . . ?
S14 C14 S10 113.8(2) . . ?
C16 C15 S11 116.6(3) . . ?
C16 C15 S15 128.9(3) . . ?
S11 C15 S15 114.5(2) . . ?
C15 C16 S12 116.8(3) . . ?
C15 C16 S16 127.9(3) . . ?
S12 C16 S16 115.3(2) . . ?
C18 C17 S13 113.1(3) . . ?
C18 C17 H17A 109.0 . . ?
S13 C17 H17A 109.0 . . ?
C18 C17 H17B 109.0 . . ?
S13 C17 H17B 109.0 . . ?
H17A C17 H17B 107.8 . . ?
C17 C18 S14 113.1(3) . . ?
C17 C18 H18A 109.0 . . ?
S14 C18 H18A 109.0 . . ?
C17 C18 H18B 109.0 . . ?
S14 C18 H18B 109.0 . . ?
H18A C18 H18B 107.8 . . ?
C20 C19 S15 114.5(3) . . ?
C20 C19 H19A 108.6 . . ?
S15 C19 H19A 108.6 . . ?
C20 C19 H19B 108.6 . . ?
S15 C19 H19B 108.6 . . ?
H19A C19 H19B 107.6 . . ?
C19 C20 S16 113.8(3) . . ?
C19 C20 H20A 108.8 . . ?
S16 C20 H20A 108.8 . . ?
C19 C20 H20B 108.8 . . ?
S16 C20 H20B 108.8 . . ?
H20A C20 H20B 107.7 . . ?
C21 C21 S18 122.9(4) 2_566 . ?
C21 C21 S17 121.5(4) 2_566 . ?
S18 C21 S17 115.6(2) . . ?
C23 C22 S19 129.3(3) . . ?
C23 C22 S17 115.4(3) . . ?
S19 C22 S17 115.3(2) . . ?
C22 C23 S18 117.7(3) . . ?
C22 C23 S20 127.5(3) . . ?
S18 C23 S20 114.8(2) . . ?
C25 C24 S19 115.3(3) . . ?
C25 C24 H24A 108.4 . . ?
S19 C24 H24A 108.4 . . ?
C25 C24 H24B 108.4 . . ?
S19 C24 H24B 108.4 . . ?
H24A C24 H24B 107.5 . . ?
C24 C25 S20 112.8(3) . . ?
C24 C25 H25A 109.0 . . ?
S20 C25 H25A 109.0 . . ?
C24 C25 H25B 109.0 . . ?
S20 C25 H25B 109.0 . . ?
H25A C25 H25B 107.8 . . ?
C26 C26 S21 123.3(4) 2_565 . ?
C26 C26 S22 121.8(4) 2_565 . ?
S21 C26 S22 114.84(19) . . ?
C28 C27 S21 117.3(3) . . ?
C28 C27 S23 126.6(3) . . ?
S21 C27 S23 116.1(2) . . ?
C27 C28 S24 129.9(3) . . ?
C27 C28 S22 116.3(3) . . ?
S24 C28 S22 113.7(2) . . ?
C30 C29 S23 114.2(3) . . ?
C30 C29 H29A 108.7 . . ?
S23 C29 H29A 108.7 . . ?
C30 C29 H29B 108.7 . . ?
S23 C29 H29B 108.7 . . ?
H29A C29 H29B 107.6 . . ?
C29 C30 S24 113.7(3) . . ?
C29 C30 H30A 108.8 . . ?
S24 C30 H30A 108.8 . . ?
C29 C30 H30B 108.8 . . ?
S24 C30 H30B 108.8 . . ?
H30A C30 H30B 107.7 . . ?
C32 C31 S26 122.5(3) . . ?
C32 C31 S25 122.5(3) . . ?
S26 C31 S25 114.9(2) . . ?
C31 C32 S28 123.5(3) . . ?
C31 C32 S27 121.7(3) . . ?
S28 C32 S27 114.8(2) . . ?
C34 C33 S29 128.3(3) . . ?
C34 C33 S25 116.9(3) . . ?
S29 C33 S25 114.8(2) . . ?
C33 C34 S30 129.4(3) . . ?
C33 C34 S26 116.4(3) . . ?
S30 C34 S26 114.3(2) . . ?
C36 C35 S31 129.4(3) . . ?
C36 C35 S27 116.6(3) . . ?
S31 C35 S27 114.1(2) . . ?
C35 C36 S28 117.5(3) . . ?
C35 C36 S32 127.8(3) . . ?
S28 C36 S32 114.6(2) . . ?
C38 C37 S29 113.9(3) . . ?
C38 C37 H37A 108.8 . . ?
S29 C37 H37A 108.8 . . ?
C38 C37 H37B 108.8 . . ?
S29 C37 H37B 108.8 . . ?
H37A C37 H37B 107.7 . . ?
C37 C38 S30 116.0(3) . . ?
C37 C38 H38A 108.3 . . ?
S30 C38 H38A 108.3 . . ?
C37 C38 H38B 108.3 . . ?
S30 C38 H38B 108.3 . . ?
H38A C38 H38B 107.4 . . ?
C40 C39 S31 113.3(3) . . ?
C40 C39 H39A 108.9 . . ?
S31 C39 H39A 108.9 . . ?
C40 C39 H39B 108.9 . . ?
S31 C39 H39B 108.9 . . ?
H39A C39 H39B 107.7 . . ?
C39 C40 S32 112.8(3) . . ?
C39 C40 H40A 109.0 . . ?
S32 C40 H40A 109.0 . . ?
C39 C40 H40B 109.0 . . ?
S32 C40 H40B 109.0 . . ?
H40A C40 H40B 107.8 . . ?
C42 C41 S33 121.8(3) . . ?
C42 C41 S34 122.7(3) . . ?
S33 C41 S34 115.5(2) . . ?
C41 C42 S35 122.0(3) . . ?
C41 C42 S36 123.2(3) . . ?
S35 C42 S36 114.8(2) . . ?
C44 C43 S37 126.7(3) . . ?
C44 C43 S33 116.7(3) . . ?
S37 C43 S33 116.6(2) . . ?
C43 C44 S38 124.6(3) . . ?
C43 C44 S34 116.5(3) . . ?
S38 C44 S34 118.9(2) . . ?
C46 C45 S39 128.6(3) . . ?
C46 C45 S35 116.6(3) . . ?
S39 C45 S35 114.8(2) . . ?
C45 C46 S40 127.9(3) . . ?
C45 C46 S36 116.8(3) . . ?
S40 C46 S36 115.3(2) . . ?
C48 C47 S37 122.7(4) . . ?
C48 C47 H47A 106.7 . . ?
S37 C47 H47A 106.7 . . ?
C48 C47 H47B 106.7 . . ?
S37 C47 H47B 106.7 . . ?
H47A C47 H47B 106.6 . . ?
C47 C48 S38 117.5(3) . . ?
C47 C48 H48A 107.9 . . ?
S38 C48 H48A 107.9 . . ?
C47 C48 H48B 107.9 . . ?
S38 C48 H48B 107.9 . . ?
H48A C48 H48B 107.2 . . ?
C50 C49 S39 115.2(3) . . ?
C50 C49 H49A 108.5 . . ?
S39 C49 H49A 108.5 . . ?
C50 C49 H49B 108.5 . . ?
S39 C49 H49B 108.5 . . ?
H49A C49 H49B 107.5 . . ?
C49 C50 S40 115.9(3) . . ?
C49 C50 H50A 108.3 . . ?
S40 C50 H50A 108.3 . . ?
C49 C50 H50B 108.3 . . ?
S40 C50 H50B 108.3 . . ?
H50A C50 H50B 107.4 . . ?
O3 C51 O1 125.2(4) . . ?
O3 C51 C52 119.6(4) . . ?
O1 C51 C52 115.1(4) . . ?
O4 C52 O2 124.8(4) . . ?
O4 C52 C51 120.7(4) . . ?
O2 C52 C51 114.5(4) . . ?
O7 C53 O5 125.1(4) . . ?
O7 C53 C54 119.9(4) . . ?
O5 C53 C54 115.0(4) . . ?
O8 C54 O6 126.0(4) . . ?
O8 C54 C53 120.4(4) . . ?
O6 C54 C53 113.6(4) . . ?
O11 C55 O9 126.2(4) . . ?
O11 C55 C56 119.9(4) . . ?
O9 C55 C56 113.9(4) . . ?
O12 C56 O10 125.5(4) . . ?
O12 C56 C55 120.8(4) . . ?
O10 C56 C55 113.7(4) . . ?
Cl1 C57 Cl2 102.6(3) . . ?
Cl1 C57 H57A 111.2 . . ?
Cl2 C57 H57A 111.2 . . ?
Cl1 C57 H57B 111.2 . . ?
Cl2 C57 H57B 111.2 . . ?
H57A C57 H57B 109.2 . . ?
Cl3 C58 Cl1 124.1(10) . . ?
Cl3 C58 H58A 106.3 . . ?
Cl1 C58 H58A 106.3 . . ?
Cl3 C58 H58B 106.3 . . ?
Cl1 C58 H58B 106.3 . . ?
H58A C58 H58B 106.4 . . ?
C57 Cl1 C58 53.4(7) . . ?

loop_
_geom_bond_atom_site_label_1
_geom_bond_atom_site_label_2
_geom_bond_distance
_geom_bond_site_symmetry_2
_geom_bond_publ_flag
Fe1 O2 1.990(3) . ?
Fe1 O10 1.998(3) . ?
Fe1 O6 2.009(3) . ?
Fe1 O5 2.009(2) . ?
Fe1 O9 2.010(3) . ?
Fe1 O1 2.014(3) . ?
O1 C51 1.271(4) . ?
O2 C52 1.289(5) . ?
O3 C51 1.237(5) . ?
O4 C52 1.221(4) . ?
O5 C53 1.281(4) . ?
O6 C54 1.282(4) . ?
O7 C53 1.221(4) . ?
O8 C54 1.219(4) . ?
O9 C55 1.279(5) . ?
O10 C56 1.294(5) . ?
O11 C55 1.224(4) . ?
O12 C56 1.209(5) . ?
S1 C1 1.736(4) . ?
S1 C3 1.745(4) . ?
S2 C4 1.739(4) . ?
S2 C1 1.742(4) . ?
S3 C2 1.733(4) . ?
S3 C5 1.749(4) . ?
S4 C2 1.732(4) . ?
S4 C6 1.753(4) . ?
S5 C3 1.736(4) . ?
S5 C7 1.816(4) . ?
S6 C4 1.744(4) . ?
S6 C8 1.803(4) . ?
S7 C5 1.734(4) . ?
S7 C9 1.813(4) . ?
S8 C6 1.740(4) . ?
S8 C10 1.804(4) . ?
S9 C11 1.739(4) . ?
S9 C13 1.745(4) . ?
S10 C11 1.743(4) . ?
S10 C14 1.748(4) . ?
S11 C12 1.730(4) . ?
S11 C15 1.745(4) . ?
S12 C12 1.731(4) . ?
S12 C16 1.739(4) . ?
S13 C13 1.733(4) . ?
S13 C17 1.805(4) . ?
S14 C14 1.746(4) . ?
S14 C18 1.806(4) . ?
S15 C15 1.747(4) . ?
S15 C19 1.805(4) . ?
S16 C16 1.746(4) . ?
S16 C20 1.799(4) . ?
S17 C21 1.732(4) . ?
S17 C22 1.750(4) . ?
S18 C21 1.716(4) . ?
S18 C23 1.732(4) . ?
S19 C22 1.732(4) . ?
S19 C24 1.801(4) . ?
S20 C23 1.743(4) . ?
S20 C25 1.802(4) . ?
S21 C26 1.741(4) . ?
S21 C27 1.749(4) . ?
S22 C26 1.744(4) . ?
S22 C28 1.761(4) . ?
S23 C27 1.751(4) . ?
S23 C29 1.794(3) . ?
S24 C28 1.738(4) . ?
S24 C30 1.807(4) . ?
S25 C31 1.731(4) . ?
S25 C33 1.744(4) . ?
S26 C31 1.729(4) . ?
S26 C34 1.753(4) . ?
S27 C35 1.739(4) . ?
S27 C32 1.747(4) . ?
S28 C32 1.734(4) . ?
S28 C36 1.742(4) . ?
S29 C33 1.743(4) . ?
S29 C37 1.798(4) . ?
S30 C34 1.735(4) . ?
S30 C38 1.796(4) . ?
S31 C35 1.736(4) . ?
S31 C39 1.804(4) . ?
S32 C36 1.755(4) . ?
S32 C40 1.802(4) . ?
S33 C41 1.721(4) . ?
S33 C43 1.751(4) . ?
S34 C41 1.733(4) . ?
S34 C44 1.745(4) . ?
S35 C42 1.731(4) . ?
S35 C45 1.740(4) . ?
S36 C42 1.738(4) . ?
S36 C46 1.743(4) . ?
S37 C43 1.731(4) . ?
S37 C47 1.768(5) . ?
S38 C44 1.742(4) . ?
S38 C48 1.803(4) . ?
S39 C45 1.736(4) . ?
S39 C49 1.797(4) . ?
S40 C46 1.731(4) . ?
S40 C50 1.784(4) . ?
C1 C2 1.362(5) . ?
C3 C4 1.352(5) . ?
C5 C6 1.357(5) . ?
C7 C8 1.520(5) . ?
C7 H7A 0.9900 . ?
C7 H7B 0.9900 . ?
C8 H8A 0.9900 . ?
C8 H8B 0.9900 . ?
C9 C10 1.497(5) . ?
C9 H9A 0.9900 . ?
C9 H9B 0.9900 . ?
C10 H10A 0.9900 . ?
C10 H10B 0.9900 . ?
C11 C12 1.362(5) . ?
C13 C14 1.355(5) . ?
C15 C16 1.356(5) . ?
C17 C18 1.517(5) . ?
C17 H17A 0.9900 . ?
C17 H17B 0.9900 . ?
C18 H18A 0.9900 . ?
C18 H18B 0.9900 . ?
C19 C20 1.507(5) . ?
C19 H19A 0.9900 . ?
C19 H19B 0.9900 . ?
C20 H20A 0.9900 . ?
C20 H20B 0.9900 . ?
C21 C21 1.382(7) 2_566 ?
C22 C23 1.362(5) . ?
C24 C25 1.508(5) . ?
C24 H24A 0.9900 . ?
C24 H24B 0.9900 . ?
C25 H25A 0.9900 . ?
C25 H25B 0.9900 . ?
C26 C26 1.359(7) 2_565 ?
C27 C28 1.352(5) . ?
C29 C30 1.515(5) . ?
C29 H29A 0.9900 . ?
C29 H29B 0.9900 . ?
C30 H30A 0.9900 . ?
C30 H30B 0.9900 . ?
C31 C32 1.362(5) . ?
C33 C34 1.349(5) . ?
C35 C36 1.350(5) . ?
C37 C38 1.489(5) . ?
C37 H37A 0.9900 . ?
C37 H37B 0.9900 . ?
C38 H38A 0.9900 . ?
C38 H38B 0.9900 . ?
C39 C40 1.529(5) . ?
C39 H39A 0.9900 . ?
C39 H39B 0.9900 . ?
C40 H40A 0.9900 . ?
C40 H40B 0.9900 . ?
C41 C42 1.371(5) . ?
C43 C44 1.354(5) . ?
C45 C46 1.355(5) . ?
C47 C48 1.447(6) . ?
C47 H47A 0.9900 . ?
C47 H47B 0.9900 . ?
C48 H48A 0.9900 . ?
C48 H48B 0.9900 . ?
C49 C50 1.494(5) . ?
C49 H49A 0.9900 . ?
C49 H49B 0.9900 . ?
C50 H50A 0.9900 . ?
C50 H50B 0.9900 . ?
C51 C52 1.534(6) . ?
C53 C54 1.535(5) . ?
C55 C56 1.550(5) . ?
C57 Cl1 1.655(6) . ?
C57 Cl2 1.912(7) . ?
C57 H57A 0.9900 . ?
C57 H57B 0.9900 . ?
C58 Cl3 1.547(14) . ?
C58 Cl1 1.690(13) . ?
C58 H58A 0.9900 . ?
C58 H58B 0.9900 . ?
